data_7106419
loop_
_publ_author_name
'Ryo Shintani'
'Rintaro Narui'
'Yosuke Tsutsumi'
'Sayuri Hayashi'
'Tamio Hayashi'

_publ_section_title
;
 Design and synthesis of new chiral phosphorus-olefin bidentate ligands
 and their use in the rhodium-catalyzed asymmetric addition of
 organoboroxines to N-sulfonyl imines
;
_journal_name_full Chem.Commun.
_journal_page_first 6123
_journal_paper_doi 10.1039/c1cc11823d
_journal_volume 47
_journal_year 2011
_chemical_absolute_configuration 'CHOOSE rm ad rmad syn or unk'
_chemical_formula_moiety 'C29 H31 N O2 P Rh '
_chemical_formula_sum 'C29 H31 N O2 P Rh'
_chemical_formula_weight 559.45
_space_group_IT_number 19
_symmetry_cell_setting orthorhombic
_symmetry_Int_Tables_number 19
_symmetry_space_group_name_Hall 'P 2ac 2ab'
_symmetry_space_group_name_H-M 'P 21 21 21'
_cell_angle_alpha 90.0000
_cell_angle_beta 90.0000
_cell_angle_gamma 90.0000
_cell_formula_units_Z 4
_cell_length_a 8.270(3)
_cell_length_b 11.652(5)
_cell_length_c 26.490(8)
_cell_measurement_reflns_used 19130
_cell_measurement_temperature 123.1
_cell_measurement_theta_max 27.5
_cell_measurement_theta_min 3.0
_cell_volume 2552.6(16)
_computing_cell_refinement PROCESS-AUTO
_computing_data_collection PROCESS-AUTO
_computing_data_reduction CrystalStructure
_computing_publication_material 'CrystalStructure 3.8'
_computing_structure_refinement CRYSTALS
_computing_structure_solution SIR92
_diffrn_ambient_temperature 123(1)
_diffrn_detector_area_resol_mean 10.00
_diffrn_measured_fraction_theta_full 0.995
_diffrn_measured_fraction_theta_max 0.995
_diffrn_measurement_device_type 'Rigaku RAXIS-RAPID'
_diffrn_measurement_method \w
_diffrn_radiation_type 'Mo K\a'
_diffrn_radiation_wavelength 0.71075
_diffrn_reflns_av_R_equivalents 0.102
_diffrn_reflns_limit_h_max 10
_diffrn_reflns_limit_h_min -9
_diffrn_reflns_limit_k_max 15
_diffrn_reflns_limit_k_min -15
_diffrn_reflns_limit_l_max 34
_diffrn_reflns_limit_l_min -34
_diffrn_reflns_number 22742
_diffrn_reflns_theta_full 27.48
_diffrn_reflns_theta_max 27.48
_exptl_absorpt_coefficient_mu 0.757
_exptl_absorpt_correction_type none
_exptl_crystal_colour yellow
_exptl_crystal_density_diffrn 1.456
_exptl_crystal_density_method 'not measured'
_exptl_crystal_description prism
_exptl_crystal_F_000 1152.00
_exptl_crystal_size_max 0.20
_exptl_crystal_size_mid 0.10
_exptl_crystal_size_min 0.10
_refine_diff_density_max 3.06
_refine_diff_density_min -3.34
_refine_ls_abs_structure_details 'Flack, H. D. (1983), Acta Cryst. A39, 876-881. 2473 Friedel Pairs'
_refine_ls_abs_structure_Flack 0.04(3)
_refine_ls_extinction_method none
_refine_ls_goodness_of_fit_ref 1.003
_refine_ls_hydrogen_treatment refall
_refine_ls_number_parameters 339
_refine_ls_number_reflns 18345
_refine_ls_R_factor_gt 0.0594
_refine_ls_shift/su_max 0.0059
_refine_ls_structure_factor_coef F
_refine_ls_weighting_details
;
Chebychev polynomial with 3 parameters (Carruthers & Watkin, 1979)
63.9849 68.2451 17.9686
;
_refine_ls_weighting_scheme calc
_refine_ls_wR_factor_ref 0.0818
_reflns_number_gt 18233
_reflns_number_total 5782
_reflns_threshold_expression F^2^>2.0\s(F^2^)
_cod_data_source_file c1cc11823d.txt
_cod_data_source_block '_100602yuki'
_cod_original_cell_volume 2552.7(15)
_cod_original_formula_sum 'C29 H31 N O2 P Rh '
_cod_database_code 7106419

loop_
_symmetry_equiv_pos_site_id
_symmetry_equiv_pos_as_xyz
1 +X,+Y,+Z
2 1/2+X,1/2-Y,-Z
3 -X,1/2+Y,1/2-Z
4 1/2-X,-Y,1/2+Z

loop_
_atom_site_label
_atom_site_type_symbol
_atom_site_fract_x
_atom_site_fract_y
_atom_site_fract_z
_atom_site_U_iso_or_equiv
_atom_site_adp_type
_atom_site_occupancy
_atom_site_symmetry_multiplicity
_atom_site_calc_flag
_atom_site_refinement_flags
_atom_site_disorder_assembly
_atom_site_disorder_group
Rh(1) Rh -0.71636(4) -0.07309(2) -0.875670(10) 0.01452(6) Uani 1.00 1 d . . .
P(1) P -0.65889(13) 0.09155(8) -0.84200(4) 0.0148(2) Uani 1.00 1 d . . .
O(1) O -0.7572(3) -0.2228(2) -0.91685(11) 0.0207(7) Uani 1.00 1 d . . .
O(2) O -0.9048(4) -0.1147(2) -0.82908(12) 0.0219(8) Uani 1.00 1 d . . .
N(1) N -0.5005(4) 0.1398(2) -0.88004(15) 0.0160(8) Uani 1.00 1 d . . .
C(1) C -0.5707(5) 0.1241(3) -0.93259(17) 0.0173(10) Uani 1.00 1 d . . .
C(2) C -0.5893(5) -0.0054(3) -0.93633(17) 0.0168(10) Uani 1.00 1 d . . .
C(3) C -0.4753(5) -0.0570(3) -0.90396(16) 0.0185(10) Uani 1.00 1 d . . .
C(4) C -0.3871(5) 0.0403(3) -0.87684(18) 0.0184(9) Uani 1.00 1 d . . .
C(5) C -0.3889(6) -0.1704(3) -0.91179(18) 0.0224(11) Uani 1.00 1 d . . .
C(6) C -0.4576(6) 0.1712(3) -0.97418(17) 0.0203(11) Uani 1.00 1 d . . .
C(7) C -0.4511(5) 0.3016(3) -0.97926(17) 0.0190(11) Uani 1.00 1 d . . .
C(16) C -0.4654(5) 0.1080(3) -0.67863(17) 0.0228(11) Uani 1.00 1 d . . .
C(9) C -0.4972(6) 0.4736(4) -1.0283(2) 0.0261(12) Uani 1.00 1 d . . .
C(27) C -0.9867(5) -0.2864(3) -0.87026(18) 0.0211(10) Uani 1.00 1 d . . .
C(11) C -0.3796(7) 0.4878(4) -0.9465(2) 0.0311(13) Uani 1.00 1 d . . .
C(14) C -0.4830(6) 0.1912(3) -0.76181(17) 0.0209(11) Uani 1.00 1 d . . .
C(20) C -0.9697(5) 0.1778(3) -0.83839(17) 0.0198(10) Uani 1.00 1 d . . .
C(12) C -0.3861(7) 0.3691(4) -0.94086(18) 0.0280(13) Uani 1.00 1 d . . .
C(21) C -1.0861(5) 0.2636(4) -0.83592(19) 0.0271(12) Uani 1.00 1 d . . .
C(13) C -0.5794(5) 0.1001(3) -0.77803(16) 0.0166(10) Uani 1.00 1 d . . .
C(22) C -1.0393(6) 0.3775(4) -0.8389(2) 0.0291(12) Uani 1.00 1 d . . .
C(28) C -0.9987(5) -0.2027(3) -0.83281(17) 0.0208(11) Uani 1.00 1 d . . .
C(24) C -0.7630(6) 0.3212(3) -0.84650(17) 0.0250(11) Uani 1.00 1 d . . .
C(19) C -0.8069(5) 0.2067(3) -0.84324(15) 0.0172(10) Uani 1.00 1 d . . .
C(17) C -0.5634(5) 0.0184(3) -0.69434(17) 0.0213(11) Uani 1.00 1 d . . .
C(26) C -0.8723(5) -0.2928(3) -0.90907(17) 0.0204(10) Uani 1.00 1 d . . .
C(15) C -0.4261(6) 0.1947(4) -0.71269(18) 0.0254(12) Uani 1.00 1 d . . .
C(18) C -0.6190(5) 0.0140(3) -0.74403(17) 0.0188(10) Uani 1.00 1 d . . .
C(29) C -1.1258(6) -0.2120(4) -0.79329(17) 0.0280(12) Uani 1.00 1 d . . .
C(25) C -0.8818(7) -0.3912(4) -0.9463(2) 0.0340(14) Uani 1.00 1 d . . .
C(23) C -0.8790(6) 0.4064(3) -0.8441(2) 0.0280(12) Uani 1.00 1 d . . .
C(8) C -0.5079(5) 0.3537(4) -1.02295(18) 0.0216(11) Uani 1.00 1 d . . .
C(10) C -0.4351(6) 0.5412(4) -0.9901(2) 0.0289(13) Uani 1.00 1 d . . .
H(1) H -0.6734 0.1602 -0.9349 0.021 Uiso 1.00 1 c R . .
H(2) H -0.6056 -0.0383 -0.9688 0.020 Uiso 1.00 1 c R . .
H(3) H -0.2885 0.0577 -0.8936 0.022 Uiso 1.00 1 c R . .
H(4) H -0.3654 0.0206 -0.8427 0.022 Uiso 1.00 1 c R . .
H(5) H -0.3330 -0.1905 -0.8817 0.027 Uiso 1.00 1 c R . .
H(6) H -0.3137 -0.1630 -0.9387 0.027 Uiso 1.00 1 c R . .
H(7) H -0.4653 -0.2285 -0.9197 0.027 Uiso 1.00 1 c R . .
H(8) H -0.3514 0.1449 -0.9669 0.025 Uiso 1.00 1 c R . .
H(9) H -0.4921 0.1403 -1.0056 0.024 Uiso 1.00 1 c R . .
H(10) H -0.5542 0.3085 -1.0491 0.026 Uiso 1.00 1 c R . .
H(11) H -0.5332 0.5086 -1.0587 0.031 Uiso 1.00 1 c R . .
H(12) H -0.4303 0.6223 -0.9938 0.035 Uiso 1.00 1 c R . .
H(13) H -0.3378 0.5335 -0.9198 0.037 Uiso 1.00 1 c R . .
H(14) H -0.3462 0.3338 -0.9110 0.034 Uiso 1.00 1 c R . .
H(15) H -0.4569 0.2513 -0.7846 0.025 Uiso 1.00 1 c R . .
H(16) H -0.3601 0.2571 -0.7022 0.030 Uiso 1.00 1 c R . .
H(17) H -0.4249 0.1099 -0.6451 0.027 Uiso 1.00 1 c R . .
H(18) H -0.5930 -0.0401 -0.6711 0.025 Uiso 1.00 1 c R . .
H(19) H -0.6834 -0.0489 -0.7548 0.023 Uiso 1.00 1 c R . .
H(20) H -1.0004 0.0993 -0.8371 0.024 Uiso 1.00 1 c R . .
H(21) H -1.1968 0.2439 -0.8320 0.033 Uiso 1.00 1 c R . .
H(22) H -1.1184 0.4365 -0.8373 0.035 Uiso 1.00 1 c R . .
H(23) H -0.8476 0.4846 -0.8466 0.034 Uiso 1.00 1 c R . .
H(24) H -0.6524 0.3414 -0.8503 0.030 Uiso 1.00 1 c R . .
H(25) H -0.9484 -0.3701 -0.9740 0.041 Uiso 1.00 1 c R . .
H(26) H -0.9263 -0.4567 -0.9301 0.041 Uiso 1.00 1 c R . .
H(27) H -0.7762 -0.4088 -0.9582 0.041 Uiso 1.00 1 c R . .
H(28) H -1.0651 -0.3460 -0.8693 0.025 Uiso 1.00 1 c R . .
H(29) H -1.0855 -0.2544 -0.7654 0.034 Uiso 1.00 1 c R . .
H(30) H -1.2173 -0.2502 -0.8070 0.034 Uiso 1.00 1 c R . .
H(31) H -1.1564 -0.1374 -0.7824 0.034 Uiso 1.00 1 c R . .

loop_
_atom_site_aniso_label
_atom_site_aniso_U_11
_atom_site_aniso_U_22
_atom_site_aniso_U_33
_atom_site_aniso_U_12
_atom_site_aniso_U_13
_atom_site_aniso_U_23
Rh(1) 0.01521(14) 0.01327(11) 0.01509(13) -0.00165(12) 0.00033(15) -0.00082(13)
P(1) 0.0134(4) 0.0149(5) 0.0162(4) -0.0014(3) 0.0009(4) -0.0000(3)
O(1) 0.024(2) 0.0167(12) 0.0211(14) -0.0042(12) 0.0015(13) -0.0032(10)
O(2) 0.0218(17) 0.0238(15) 0.0201(16) -0.0035(12) 0.0035(14) -0.0027(12)
N(1) 0.0137(17) 0.0172(15) 0.0171(16) 0.0003(12) -0.0026(17) -0.0001(14)
C(1) 0.014(2) 0.020(2) 0.018(2) 0.0004(16) 0.0004(18) 0.0010(16)
C(2) 0.018(2) 0.0149(19) 0.018(2) -0.0018(16) 0.0044(17) -0.0040(15)
C(3) 0.015(2) 0.019(2) 0.022(2) -0.0042(16) 0.0034(17) -0.0016(16)
C(4) 0.021(2) 0.0179(17) 0.0169(18) 0.0027(13) 0.001(2) 0.0007(17)
C(5) 0.027(2) 0.018(2) 0.022(2) 0.0020(17) -0.001(2) -0.0011(17)
C(6) 0.023(2) 0.022(2) 0.015(2) 0.0020(18) 0.0025(19) -0.0020(16)
C(7) 0.013(2) 0.021(2) 0.023(2) -0.0000(16) 0.0058(18) 0.0011(17)
C(16) 0.023(2) 0.029(2) 0.016(2) 0.0045(17) -0.0060(19) -0.0041(16)
C(9) 0.020(2) 0.024(2) 0.034(2) -0.0004(18) 0.004(2) 0.0107(19)
C(27) 0.022(2) 0.0168(17) 0.025(2) -0.0046(15) -0.007(2) -0.0003(18)
C(11) 0.039(3) 0.027(2) 0.028(2) -0.012(2) 0.008(2) -0.0080(19)
C(14) 0.023(2) 0.018(2) 0.022(2) -0.0055(17) -0.001(2) 0.0013(16)
C(20) 0.019(2) 0.0187(19) 0.021(2) -0.0008(16) 0.0011(19) 0.0005(16)
C(12) 0.042(3) 0.025(2) 0.017(2) -0.005(2) -0.002(2) 0.0025(17)
C(21) 0.013(2) 0.036(2) 0.032(2) 0.0014(19) 0.002(2) -0.004(2)
C(13) 0.016(2) 0.015(2) 0.019(2) 0.0022(14) 0.0030(17) -0.0037(14)
C(22) 0.021(2) 0.031(2) 0.035(2) 0.0080(19) 0.001(2) 0.001(2)
C(28) 0.017(2) 0.024(2) 0.021(2) -0.0040(17) -0.0047(19) 0.0074(17)
C(24) 0.024(2) 0.0167(18) 0.034(2) -0.0002(16) 0.002(2) -0.0006(16)
C(19) 0.018(2) 0.0192(18) 0.0144(18) 0.0052(16) 0.0028(17) -0.0037(14)
C(17) 0.022(2) 0.022(2) 0.019(2) 0.0037(18) -0.0002(19) 0.0037(17)
C(26) 0.023(2) 0.0153(18) 0.023(2) -0.0034(16) -0.008(2) 0.0014(16)
C(15) 0.025(2) 0.024(2) 0.028(2) -0.0063(18) 0.000(2) -0.0047(18)
C(18) 0.020(2) 0.0162(19) 0.020(2) -0.0009(16) 0.0013(18) 0.0005(15)
C(29) 0.032(2) 0.033(2) 0.019(2) -0.011(2) 0.005(2) 0.0012(18)
C(25) 0.044(3) 0.026(2) 0.032(2) -0.014(2) 0.003(2) -0.0058(19)
C(23) 0.027(2) 0.014(2) 0.043(2) 0.0007(17) -0.002(2) 0.0050(18)
C(8) 0.019(2) 0.026(2) 0.020(2) -0.0054(17) 0.0036(19) 0.0008(17)
C(10) 0.028(2) 0.019(2) 0.040(2) -0.0006(18) 0.012(2) 0.0024(18)

loop_
_atom_type_symbol
_atom_type_description
_atom_type_scat_dispersion_real
_atom_type_scat_dispersion_imag
_atom_type_scat_source
C C 0.003 0.002
;
International Tables for Crystallography
(1992, Vol. C, Tables 4.2.6.8 and 6.1.1.4)
;
H H 0.000 0.000
;
International Tables for Crystallography
(1992, Vol. C, Table 6.1.1.4)
;
O O 0.011 0.006
;
International Tables for Crystallography
(1992, Vol. C, Tables 4.2.6.8 and 6.1.1.4)
;
N N 0.006 0.003
;
International Tables for Crystallography
(1992, Vol. C, Tables 4.2.6.8 and 6.1.1.4)
;
P P 0.102 0.094
;
International Tables for Crystallography
(1992, Vol. C, Tables 4.2.6.8 and 6.1.1.4)
;
Rh Rh -1.118 0.919
;
International Tables for Crystallography
(1992, Vol. C, Tables 4.2.6.8 and 6.1.1.4)
;

loop_
_geom_angle_atom_site_label_1
_geom_angle_atom_site_label_2
_geom_angle_atom_site_label_3
_geom_angle
_geom_angle_publ_flag
_geom_angle_site_symmetry_1
_geom_angle_site_symmetry_2
_geom_angle_site_symmetry_3
P(1) Rh(1) O(1) 172.29(8) yes . . .
P(1) Rh(1) O(2) 97.37(9) yes . . .
P(1) Rh(1) C(2) 82.62(11) yes . . .
P(1) Rh(1) C(3) 82.08(11) yes . . .
O(1) Rh(1) O(2) 89.66(12) yes . . .
O(1) Rh(1) C(2) 89.70(14) yes . . .
O(1) Rh(1) C(3) 92.36(14) yes . . .
O(2) Rh(1) C(2) 160.48(15) yes . . .
O(2) Rh(1) C(3) 160.45(14) yes . . .
C(2) Rh(1) C(3) 39.04(16) yes . . .
Rh(1) P(1) N(1) 102.25(12) yes . . .
Rh(1) P(1) C(13) 120.71(12) yes . . .
Rh(1) P(1) C(19) 119.88(14) yes . . .
N(1) P(1) C(13) 104.39(19) yes . . .
N(1) P(1) C(19) 104.92(17) yes . . .
C(13) P(1) C(19) 102.69(18) yes . . .
Rh(1) O(1) C(26) 125.0(2) yes . . .
Rh(1) O(2) C(28) 126.9(2) yes . . .
P(1) N(1) C(1) 101.7(2) yes . . .
P(1) N(1) C(4) 100.8(2) yes . . .
C(1) N(1) C(4) 101.4(3) yes . . .
N(1) C(1) C(2) 102.6(3) yes . . .
N(1) C(1) C(6) 112.3(3) yes . . .
C(2) C(1) C(6) 111.6(3) yes . . .
Rh(1) C(2) C(1) 112.2(2) yes . . .
Rh(1) C(2) C(3) 72.9(2) yes . . .
C(1) C(2) C(3) 108.4(3) yes . . .
Rh(1) C(3) C(2) 68.1(2) yes . . .
Rh(1) C(3) C(4) 110.2(2) yes . . .
Rh(1) C(3) C(5) 114.3(2) yes . . .
C(2) C(3) C(4) 106.8(3) yes . . .
C(2) C(3) C(5) 127.1(3) yes . . .
C(4) C(3) C(5) 119.1(3) yes . . .
N(1) C(4) C(3) 104.5(3) yes . . .
C(1) C(6) C(7) 116.0(3) yes . . .
C(6) C(7) C(12) 120.8(4) yes . . .
C(6) C(7) C(8) 119.8(3) yes . . .
C(12) C(7) C(8) 119.5(4) yes . . .
C(17) C(16) C(15) 119.2(4) yes . . .
C(8) C(9) C(10) 121.1(4) yes . . .
C(28) C(27) C(26) 127.4(3) yes . . .
C(12) C(11) C(10) 121.4(4) yes . . .
C(13) C(14) C(15) 120.4(4) yes . . .
C(21) C(20) C(19) 120.0(3) yes . . .
C(7) C(12) C(11) 119.9(4) yes . . .
C(20) C(21) C(22) 119.6(4) yes . . .
P(1) C(13) C(14) 122.3(3) yes . . .
P(1) C(13) C(18) 118.6(3) yes . . .
C(14) C(13) C(18) 119.0(3) yes . . .
C(21) C(22) C(23) 120.7(4) yes . . .
O(2) C(28) C(27) 124.6(4) yes . . .
O(2) C(28) C(29) 115.4(3) yes . . .
C(27) C(28) C(29) 120.0(4) yes . . .
C(19) C(24) C(23) 120.4(4) yes . . .
P(1) C(19) C(20) 118.1(3) yes . . .
P(1) C(19) C(24) 122.4(3) yes . . .
C(20) C(19) C(24) 119.4(4) yes . . .
C(16) C(17) C(18) 120.3(4) yes . . .
O(1) C(26) C(27) 126.3(3) yes . . .
O(1) C(26) C(25) 114.8(4) yes . . .
C(27) C(26) C(25) 118.9(4) yes . . .
C(16) C(15) C(14) 120.5(4) yes . . .
C(13) C(18) C(17) 120.5(4) yes . . .
C(22) C(23) C(24) 119.9(4) yes . . .
C(7) C(8) C(9) 119.8(4) yes . . .
C(9) C(10) C(11) 118.4(4) yes . . .
N(1) C(1) H(1) 110.3 no . . .
C(2) C(1) H(1) 110.1 no . . .
C(6) C(1) H(1) 109.7 no . . .
Rh(1) C(2) H(2) 118.4 no . . .
C(1) C(2) H(2) 118.3 no . . .
C(3) C(2) H(2) 118.2 no . . .
N(1) C(4) H(3) 110.3 no . . .
N(1) C(4) H(4) 111.1 no . . .
C(3) C(4) H(3) 110.4 no . . .
C(3) C(4) H(4) 111.0 no . . .
H(3) C(4) H(4) 109.5 no . . .
C(3) C(5) H(5) 109.2 no . . .
C(3) C(5) H(6) 109.4 no . . .
C(3) C(5) H(7) 109.7 no . . .
H(5) C(5) H(6) 109.5 no . . .
H(5) C(5) H(7) 109.5 no . . .
H(6) C(5) H(7) 109.5 no . . .
C(1) C(6) H(8) 107.5 no . . .
C(1) C(6) H(9) 107.9 no . . .
C(7) C(6) H(8) 107.8 no . . .
C(7) C(6) H(9) 108.1 no . . .
H(8) C(6) H(9) 109.5 no . . .
C(17) C(16) H(17) 120.4 no . . .
C(15) C(16) H(17) 120.4 no . . .
C(8) C(9) H(11) 119.5 no . . .
C(10) C(9) H(11) 119.5 no . . .
C(28) C(27) H(28) 116.3 no . . .
C(26) C(27) H(28) 116.3 no . . .
C(12) C(11) H(13) 119.5 no . . .
C(10) C(11) H(13) 119.2 no . . .
C(13) C(14) H(15) 119.6 no . . .
C(15) C(14) H(15) 120.0 no . . .
C(21) C(20) H(20) 120.4 no . . .
C(19) C(20) H(20) 119.6 no . . .
C(7) C(12) H(14) 119.8 no . . .
C(11) C(12) H(14) 120.3 no . . .
C(20) C(21) H(21) 119.9 no . . .
C(22) C(21) H(21) 120.5 no . . .
C(21) C(22) H(22) 119.9 no . . .
C(23) C(22) H(22) 119.5 no . . .
C(19) C(24) H(24) 119.8 no . . .
C(23) C(24) H(24) 119.7 no . . .
C(16) C(17) H(18) 119.8 no . . .
C(18) C(17) H(18) 119.9 no . . .
C(16) C(15) H(16) 119.9 no . . .
C(14) C(15) H(16) 119.6 no . . .
C(13) C(18) H(19) 119.7 no . . .
C(17) C(18) H(19) 119.8 no . . .
C(28) C(29) H(29) 109.7 no . . .
C(28) C(29) H(30) 109.1 no . . .
C(28) C(29) H(31) 109.5 no . . .
H(29) C(29) H(30) 109.5 no . . .
H(29) C(29) H(31) 109.5 no . . .
H(30) C(29) H(31) 109.5 no . . .
C(26) C(25) H(25) 109.7 no . . .
C(26) C(25) H(26) 109.4 no . . .
C(26) C(25) H(27) 109.3 no . . .
H(25) C(25) H(26) 109.5 no . . .
H(25) C(25) H(27) 109.5 no . . .
H(26) C(25) H(27) 109.5 no . . .
C(22) C(23) H(23) 120.3 no . . .
C(24) C(23) H(23) 119.7 no . . .
C(7) C(8) H(10) 120.1 no . . .
C(9) C(8) H(10) 120.1 no . . .
C(9) C(10) H(12) 120.5 no . . .
C(11) C(10) H(12) 121.1 no . . .

loop_
_geom_bond_atom_site_label_1
_geom_bond_atom_site_label_2
_geom_bond_distance
_geom_bond_publ_flag
_geom_bond_site_symmetry_1
_geom_bond_site_symmetry_2
Rh(1) P(1) 2.1683(9) yes . .
Rh(1) O(1) 2.085(2) yes . .
Rh(1) O(2) 2.046(3) yes . .
Rh(1) C(2) 2.075(4) yes . .
Rh(1) C(3) 2.138(4) yes . .
P(1) N(1) 1.746(3) yes . .
P(1) C(13) 1.820(4) yes . .
P(1) C(19) 1.816(4) yes . .
O(1) C(26) 1.270(5) yes . .
O(2) C(28) 1.290(5) yes . .
N(1) C(1) 1.519(5) yes . .
N(1) C(4) 1.494(5) yes . .
C(1) C(2) 1.520(5) yes . .
C(1) C(6) 1.546(6) yes . .
C(2) C(3) 1.409(6) yes . .
C(3) C(4) 1.527(5) yes . .
C(3) C(5) 1.516(6) yes . .
C(6) C(7) 1.526(6) yes . .
C(7) C(12) 1.394(6) yes . .
C(7) C(8) 1.388(6) yes . .
C(16) C(17) 1.385(6) yes . .
C(16) C(15) 1.394(6) yes . .
C(9) C(8) 1.408(6) yes . .
C(9) C(10) 1.381(7) yes . .
C(27) C(28) 1.395(6) yes . .
C(27) C(26) 1.399(6) yes . .
C(11) C(12) 1.391(6) yes . .
C(11) C(10) 1.392(7) yes . .
C(14) C(13) 1.395(6) yes . .
C(14) C(15) 1.384(6) yes . .
C(20) C(21) 1.389(6) yes . .
C(20) C(19) 1.394(6) yes . .
C(21) C(22) 1.384(6) yes . .
C(13) C(18) 1.388(5) yes . .
C(22) C(23) 1.374(7) yes . .
C(28) C(29) 1.488(6) yes . .
C(24) C(19) 1.386(5) yes . .
C(24) C(23) 1.381(6) yes . .
C(17) C(18) 1.395(6) yes . .
C(26) C(25) 1.515(6) yes . .
C(1) H(1) 0.950 no . .
C(2) H(2) 0.950 no . .
C(4) H(3) 0.950 no . .
C(4) H(4) 0.950 no . .
C(5) H(5) 0.950 no . .
C(5) H(6) 0.950 no . .
C(5) H(7) 0.950 no . .
C(6) H(8) 0.950 no . .
C(6) H(9) 0.950 no . .
C(16) H(17) 0.950 no . .
C(9) H(11) 0.950 no . .
C(27) H(28) 0.950 no . .
C(11) H(13) 0.950 no . .
C(14) H(15) 0.950 no . .
C(20) H(20) 0.950 no . .
C(12) H(14) 0.950 no . .
C(21) H(21) 0.950 no . .
C(22) H(22) 0.950 no . .
C(24) H(24) 0.950 no . .
C(17) H(18) 0.950 no . .
C(15) H(16) 0.950 no . .
C(18) H(19) 0.950 no . .
C(29) H(29) 0.950 no . .
C(29) H(30) 0.950 no . .
C(29) H(31) 0.950 no . .
C(25) H(25) 0.950 no . .
C(25) H(26) 0.950 no . .
C(25) H(27) 0.950 no . .
C(23) H(23) 0.950 no . .
C(8) H(10) 0.950 no . .
C(10) H(12) 0.950 no . .

loop_
_geom_contact_atom_site_label_1
_geom_contact_atom_site_label_2
_geom_contact_distance
_geom_contact_publ_flag
_geom_contact_site_symmetry_1
_geom_contact_site_symmetry_2
Rh(1) N(1) 3.059(3) ? . .
Rh(1) C(1) 3.001(4) ? . .
Rh(1) C(4) 3.027(4) ? . .
Rh(1) C(5) 3.088(4) ? . .
Rh(1) C(27) 3.346(4) ? . .
Rh(1) C(13) 3.471(4) ? . .
Rh(1) C(28) 3.003(4) ? . .
Rh(1) C(19) 3.453(3) ? . .
Rh(1) C(26) 3.000(4) ? . .
P(1) O(2) 3.166(3) ? . .
P(1) C(1) 2.537(4) ? . .
P(1) C(2) 2.802(4) ? . .
P(1) C(3) 2.828(4) ? . .
P(1) C(4) 2.503(4) ? . .
P(1) C(14) 2.824(4) ? . .
P(1) C(20) 2.762(4) ? . .
P(1) C(24) 2.814(4) ? . .
P(1) C(18) 2.768(4) ? . .
O(1) O(2) 2.912(4) ? . .
O(1) C(2) 2.934(4) ? . .
O(1) C(3) 3.047(5) ? . .
O(1) C(5) 3.110(5) ? . .
O(1) C(27) 2.382(5) ? . .
O(1) C(28) 3.000(5) ? . .
O(1) C(25) 2.350(5) ? . .
O(1) C(10) 3.565(5) ? . 2_453
O(2) P(1) 3.166(3) ? . .
O(2) O(1) 2.912(4) ? . .
O(2) C(27) 2.378(5) ? . .
O(2) C(20) 3.459(5) ? . .
O(2) C(26) 2.978(5) ? . .
O(2) C(18) 3.592(5) ? . .
O(2) C(29) 2.351(6) ? . .
N(1) Rh(1) 3.059(3) ? . .
N(1) C(2) 2.373(5) ? . .
N(1) C(3) 2.389(5) ? . .
N(1) C(6) 2.545(5) ? . .
N(1) C(7) 3.260(5) ? . .
N(1) C(14) 3.192(5) ? . .
N(1) C(12) 3.260(5) ? . .
N(1) C(13) 2.818(5) ? . .
N(1) C(24) 3.158(5) ? . .
N(1) C(19) 2.825(5) ? . .
C(1) Rh(1) 3.001(4) ? . .
C(1) P(1) 2.537(4) ? . .
C(1) C(3) 2.377(6) ? . .
C(1) C(4) 2.332(6) ? . .
C(1) C(7) 2.604(6) ? . .
C(1) C(12) 3.245(6) ? . .
C(1) C(19) 3.216(6) ? . .
C(2) P(1) 2.802(4) ? . .
C(2) O(1) 2.934(4) ? . .
C(2) N(1) 2.373(5) ? . .
C(2) C(4) 2.359(6) ? . .
C(2) C(5) 2.620(6) ? . .
C(2) C(6) 2.535(6) ? . .
C(2) C(9) 3.520(6) ? . 2_453
C(2) C(10) 3.485(7) ? . 2_453
C(3) P(1) 2.828(4) ? . .
C(3) O(1) 3.047(5) ? . .
C(3) N(1) 2.389(5) ? . .
C(3) C(1) 2.377(6) ? . .
C(3) C(6) 3.248(6) ? . .
C(4) Rh(1) 3.027(4) ? . .
C(4) P(1) 2.503(4) ? . .
C(4) C(1) 2.332(6) ? . .
C(4) C(2) 2.359(6) ? . .
C(4) C(5) 2.623(5) ? . .
C(4) C(6) 3.052(6) ? . .
C(4) C(13) 3.141(6) ? . .
C(5) Rh(1) 3.088(4) ? . .
C(5) O(1) 3.110(5) ? . .
C(5) C(2) 2.620(6) ? . .
C(5) C(4) 2.623(5) ? . .
C(6) N(1) 2.545(5) ? . .
C(6) C(2) 2.535(6) ? . .
C(6) C(3) 3.248(6) ? . .
C(6) C(4) 3.052(6) ? . .
C(6) C(12) 2.539(6) ? . .
C(6) C(8) 2.522(6) ? . .
C(7) N(1) 3.260(5) ? . .
C(7) C(1) 2.604(6) ? . .
C(7) C(9) 2.419(6) ? . .
C(7) C(11) 2.411(6) ? . .
C(7) C(10) 2.810(6) ? . .
C(16) C(14) 2.412(6) ? . .
C(16) C(13) 2.798(6) ? . .
C(16) C(18) 2.411(6) ? . .
C(9) C(2) 3.520(6) ? . 2_553
C(9) C(7) 2.419(6) ? . .
C(9) C(11) 2.382(7) ? . .
C(9) C(12) 2.774(7) ? . .
C(27) Rh(1) 3.346(4) ? . .
C(27) O(1) 2.382(5) ? . .
C(27) O(2) 2.378(5) ? . .
C(27) C(29) 2.497(6) ? . .
C(27) C(25) 2.510(6) ? . .
C(11) C(7) 2.411(6) ? . .
C(11) C(9) 2.382(7) ? . .
C(11) C(8) 2.770(7) ? . .
C(14) P(1) 2.824(4) ? . .
C(14) N(1) 3.192(5) ? . .
C(14) C(16) 2.412(6) ? . .
C(14) C(24) 3.563(6) ? . .
C(14) C(19) 3.444(6) ? . .
C(14) C(17) 2.773(6) ? . .
C(14) C(18) 2.399(6) ? . .
C(20) P(1) 2.762(4) ? . .
C(20) O(2) 3.459(5) ? . .
C(20) C(22) 2.396(6) ? . .
C(20) C(24) 2.400(6) ? . .
C(20) C(23) 2.771(5) ? . .
C(12) N(1) 3.260(5) ? . .
C(12) C(1) 3.245(6) ? . .
C(12) C(6) 2.539(6) ? . .
C(12) C(9) 2.774(7) ? . .
C(12) C(8) 2.403(6) ? . .
C(12) C(10) 2.427(6) ? . .
C(21) C(24) 2.769(7) ? . .
C(21) C(19) 2.410(6) ? . .
C(21) C(23) 2.397(6) ? . .
C(13) Rh(1) 3.471(4) ? . .
C(13) N(1) 2.818(5) ? . .
C(13) C(4) 3.141(6) ? . .
C(13) C(16) 2.798(6) ? . .
C(13) C(24) 3.497(5) ? . .
C(13) C(19) 2.840(5) ? . .
C(13) C(17) 2.417(6) ? . .
C(13) C(15) 2.412(6) ? . .
C(22) C(20) 2.396(6) ? . .
C(22) C(24) 2.385(7) ? . .
C(22) C(19) 2.769(6) ? . .
C(28) Rh(1) 3.003(4) ? . .
C(28) O(1) 3.000(5) ? . .
C(28) C(26) 2.505(6) ? . .
C(24) P(1) 2.814(4) ? . .
C(24) N(1) 3.158(5) ? . .
C(24) C(14) 3.563(6) ? . .
C(24) C(20) 2.400(6) ? . .
C(24) C(21) 2.769(7) ? . .
C(24) C(13) 3.497(5) ? . .
C(24) C(22) 2.385(7) ? . .
C(19) Rh(1) 3.453(3) ? . .
C(19) N(1) 2.825(5) ? . .
C(19) C(1) 3.216(6) ? . .
C(19) C(14) 3.444(6) ? . .
C(19) C(21) 2.410(6) ? . .
C(19) C(13) 2.840(5) ? . .
C(19) C(22) 2.769(6) ? . .
C(19) C(23) 2.402(5) ? . .
C(17) C(14) 2.773(6) ? . .
C(17) C(13) 2.417(6) ? . .
C(17) C(15) 2.397(6) ? . .
C(26) Rh(1) 3.000(4) ? . .
C(26) O(2) 2.978(5) ? . .
C(26) C(28) 2.505(6) ? . .
C(15) C(13) 2.412(6) ? . .
C(15) C(17) 2.397(6) ? . .
C(15) C(18) 2.770(6) ? . .
C(18) P(1) 2.768(4) ? . .
C(18) O(2) 3.592(5) ? . .
C(18) C(16) 2.411(6) ? . .
C(18) C(14) 2.399(6) ? . .
C(18) C(15) 2.770(6) ? . .
C(29) O(2) 2.351(6) ? . .
C(29) C(27) 2.497(6) ? . .
C(25) O(1) 2.350(5) ? . .
C(25) C(27) 2.510(6) ? . .
C(25) C(23) 3.590(6) ? . 1_545
C(23) C(20) 2.771(5) ? . .
C(23) C(21) 2.397(6) ? . .
C(23) C(19) 2.402(5) ? . .
C(23) C(25) 3.590(6) ? . 1_565
C(8) C(6) 2.522(6) ? . .
C(8) C(11) 2.770(7) ? . .
C(8) C(12) 2.403(6) ? . .
C(8) C(10) 2.428(6) ? . .
C(10) O(1) 3.565(5) ? . 2_553
C(10) C(2) 3.485(7) ? . 2_553
C(10) C(7) 2.810(6) ? . .
C(10) C(12) 2.427(6) ? . .
C(10) C(8) 2.428(6) ? . .
Rh(1) H(1) 3.158 ? . .
Rh(1) H(2) 2.662 ? . .
Rh(1) H(4) 3.222 ? . .
Rh(1) H(5) 3.456 ? . .
Rh(1) H(7) 2.992 ? . .
Rh(1) H(11) 3.233 ? . 2_453
Rh(1) H(16) 2.927 ? . 3_443
Rh(1) H(19) 3.225 ? . .
Rh(1) H(20) 3.256 ? . .
P(1) H(1) 2.591 ? . .
P(1) H(3) 3.378 ? . .
P(1) H(4) 2.565 ? . .
P(1) H(15) 2.926 ? . .
P(1) H(19) 2.838 ? . .
P(1) H(20) 2.829 ? . .
P(1) H(24) 2.920 ? . .
O(1) H(2) 2.843 ? . .
O(1) H(7) 2.416 ? . .
O(1) H(11) 3.443 ? . 2_453
O(1) H(12) 3.003 ? . 2_453
O(1) H(16) 3.307 ? . 3_443
O(1) H(17) 2.960 ? . 3_443
O(1) H(25) 2.782 ? . .
O(1) H(26) 3.083 ? . .
O(1) H(27) 2.433 ? . .
O(1) H(28) 3.183 ? . .
O(2) H(11) 3.390 ? . 2_453
O(2) H(16) 2.778 ? . 3_443
O(2) H(19) 2.794 ? . .
O(2) H(20) 2.624 ? . .
O(2) H(28) 3.187 ? . .
O(2) H(29) 2.781 ? . .
O(2) H(30) 3.085 ? . .
O(2) H(31) 2.435 ? . .
N(1) H(1) 2.053 ? . .
N(1) H(2) 3.254 ? . .
N(1) H(3) 2.030 ? . .
N(1) H(4) 2.039 ? . .
N(1) H(8) 2.611 ? . .
N(1) H(9) 3.326 ? . .
N(1) H(14) 2.722 ? . .
N(1) H(15) 2.864 ? . .
N(1) H(21) 3.066 ? . 1_655
N(1) H(24) 2.778 ? . .
C(1) H(2) 2.140 ? . .
C(1) H(3) 2.667 ? . .
C(1) H(4) 3.163 ? . .
C(1) H(8) 2.043 ? . .
C(1) H(9) 2.048 ? . .
C(1) H(14) 3.122 ? . .
C(1) H(24) 3.409 ? . .
C(2) H(1) 2.051 ? . .
C(2) H(3) 2.831 ? . .
C(2) H(4) 3.110 ? . .
C(2) H(5) 3.352 ? . .
C(2) H(6) 2.928 ? . .
C(2) H(7) 2.828 ? . .
C(2) H(8) 2.756 ? . .
C(2) H(9) 2.625 ? . .
C(2) H(25) 3.017 ? . 2_543
C(3) H(1) 3.124 ? . .
C(3) H(2) 2.039 ? . .
C(3) H(3) 2.061 ? . .
C(3) H(4) 2.068 ? . .
C(3) H(5) 2.037 ? . .
C(3) H(6) 2.039 ? . .
C(3) H(7) 2.043 ? . .
C(3) H(8) 3.060 ? . .
C(3) H(9) 3.542 ? . .
C(3) H(25) 3.350 ? . 2_543
C(4) H(1) 3.151 ? . .
C(4) H(2) 3.168 ? . .
C(4) H(5) 2.728 ? . .
C(4) H(6) 2.944 ? . .
C(4) H(7) 3.393 ? . .
C(4) H(8) 2.695 ? . .
C(4) H(11) 3.436 ? . 2_553
C(4) H(14) 3.555 ? . .
C(4) H(15) 3.514 ? . .
C(4) H(20) 3.437 ? . 1_655
C(4) H(21) 3.085 ? . 1_655
C(5) H(2) 2.803 ? . .
C(5) H(3) 2.825 ? . .
C(5) H(4) 2.887 ? . .
C(5) H(11) 3.580 ? . 2_553
C(5) H(12) 3.268 ? . 1_545
C(5) H(13) 3.483 ? . 1_545
C(5) H(17) 3.346 ? . 3_443
C(5) H(25) 3.101 ? . 2_543
C(5) H(28) 3.554 ? . 1_655
C(5) H(30) 3.254 ? . 1_655
C(6) H(1) 2.070 ? . .
C(6) H(2) 2.734 ? . .
C(6) H(3) 2.875 ? . .
C(6) H(10) 2.671 ? . .
C(6) H(10) 3.401 ? . 2_553
C(6) H(14) 2.691 ? . .
C(6) H(26) 3.571 ? . 2_543
C(7) H(1) 2.734 ? . .
C(7) H(1) 3.262 ? . 2_553
C(7) H(8) 2.030 ? . .
C(7) H(9) 2.033 ? . .
C(7) H(10) 2.038 ? . .
C(7) H(11) 3.272 ? . .
C(7) H(13) 3.265 ? . .
C(7) H(14) 2.040 ? . .
C(16) H(5) 3.294 ? . 3_453
C(16) H(7) 3.278 ? . 3_453
C(16) H(13) 3.194 ? . 3_443
C(16) H(15) 3.268 ? . .
C(16) H(16) 2.041 ? . .
C(16) H(18) 2.032 ? . .
C(16) H(19) 3.266 ? . .
C(16) H(23) 3.035 ? . 3_443
C(16) H(24) 3.344 ? . 3_443
C(16) H(30) 3.124 ? . 3_353
C(9) H(1) 3.248 ? . 2_553
C(9) H(2) 3.326 ? . 2_553
C(9) H(3) 3.197 ? . 2_453
C(9) H(6) 3.534 ? . 2_453
C(9) H(8) 3.241 ? . 2_453
C(9) H(10) 2.056 ? . .
C(9) H(12) 2.035 ? . .
C(9) H(13) 3.239 ? . .
C(9) H(27) 3.265 ? . 1_565
C(27) H(5) 3.090 ? . 1_455
C(27) H(6) 3.560 ? . 1_455
C(27) H(16) 3.488 ? . 3_443
C(27) H(22) 3.518 ? . 1_545
C(27) H(23) 2.972 ? . 1_545
C(27) H(25) 2.933 ? . .
C(27) H(26) 2.587 ? . .
C(27) H(27) 3.238 ? . .
C(27) H(29) 2.920 ? . .
C(27) H(30) 2.574 ? . .
C(27) H(31) 3.225 ? . .
C(11) H(2) 3.245 ? . 2_553
C(11) H(7) 3.455 ? . 1_565
C(11) H(11) 3.242 ? . .
C(11) H(12) 2.051 ? . .
C(11) H(14) 2.043 ? . .
C(11) H(17) 3.243 ? . 3_453
C(11) H(18) 3.140 ? . 3_453
C(11) H(27) 3.508 ? . 1_565
C(14) H(4) 3.080 ? . .
C(14) H(16) 2.029 ? . .
C(14) H(17) 3.269 ? . .
C(14) H(19) 3.258 ? . .
C(14) H(19) 3.355 ? . 3_453
C(14) H(21) 3.072 ? . 1_655
C(14) H(24) 3.244 ? . .
C(14) H(30) 3.152 ? . 3_353
C(20) H(1) 3.547 ? . .
C(20) H(3) 3.324 ? . 1_455
C(20) H(10) 3.066 ? . 2_453
C(20) H(11) 3.525 ? . 2_453
C(20) H(21) 2.037 ? . .
C(20) H(22) 3.255 ? . .
C(20) H(24) 3.259 ? . .
C(20) H(29) 2.896 ? . 3_353
C(12) H(1) 3.405 ? . .
C(12) H(8) 2.717 ? . .
C(12) H(9) 3.289 ? . .
C(12) H(9) 3.556 ? . 2_553
C(12) H(10) 3.263 ? . .
C(12) H(10) 3.448 ? . 2_553
C(12) H(12) 3.286 ? . .
C(12) H(13) 2.034 ? . .
C(12) H(18) 3.154 ? . 3_453
C(12) H(21) 3.591 ? . 1_655
C(12) H(24) 3.272 ? . .
C(21) H(3) 3.301 ? . 1_455
C(21) H(10) 3.172 ? . 2_453
C(21) H(14) 3.043 ? . 1_455
C(21) H(15) 3.358 ? . 1_455
C(21) H(18) 3.508 ? . 3_353
C(21) H(20) 2.041 ? . .
C(21) H(22) 2.032 ? . .
C(21) H(23) 3.255 ? . .
C(21) H(29) 3.042 ? . 3_353
C(13) H(4) 2.632 ? . .
C(13) H(15) 2.039 ? . .
C(13) H(16) 3.266 ? . .
C(13) H(18) 3.271 ? . .
C(13) H(19) 2.033 ? . .
C(13) H(24) 3.455 ? . .
C(13) H(29) 3.446 ? . 3_353
C(13) H(30) 3.308 ? . 3_353
C(22) H(14) 3.217 ? . 1_455
C(22) H(18) 3.200 ? . 3_353
C(22) H(19) 3.488 ? . 3_353
C(22) H(20) 3.257 ? . .
C(22) H(21) 2.038 ? . .
C(22) H(23) 2.027 ? . .
C(22) H(24) 3.241 ? . .
C(22) H(26) 3.230 ? . 1_565
C(22) H(28) 3.327 ? . 1_565
C(22) H(29) 3.326 ? . 3_353
C(28) H(5) 3.057 ? . 1_455
C(28) H(16) 3.144 ? . 3_443
C(28) H(20) 3.520 ? . .
C(28) H(28) 2.006 ? . .
C(28) H(29) 2.017 ? . .
C(28) H(30) 2.011 ? . .
C(28) H(31) 2.015 ? . .
C(24) H(1) 3.091 ? . .
C(24) H(15) 3.124 ? . .
C(24) H(18) 3.391 ? . 3_453
C(24) H(20) 3.256 ? . .
C(24) H(22) 3.240 ? . .
C(24) H(23) 2.028 ? . .
C(24) H(29) 3.336 ? . 3_353
C(24) H(31) 3.513 ? . 3_353
C(19) H(1) 2.722 ? . .
C(19) H(10) 3.515 ? . 2_453
C(19) H(15) 3.325 ? . .
C(19) H(20) 2.037 ? . .
C(19) H(21) 3.267 ? . .
C(19) H(23) 3.257 ? . .
C(19) H(24) 2.033 ? . .
C(19) H(29) 3.046 ? . 3_353
C(17) H(13) 3.137 ? . 3_443
C(17) H(15) 3.166 ? . 3_443
C(17) H(16) 3.256 ? . .
C(17) H(17) 2.038 ? . .
C(17) H(19) 2.042 ? . .
C(17) H(22) 2.922 ? . 3_343
C(17) H(23) 3.590 ? . 3_443
C(17) H(24) 2.972 ? . 3_443
C(17) H(30) 3.249 ? . 3_353
C(26) H(7) 3.459 ? . .
C(26) H(12) 3.286 ? . 2_453
C(26) H(16) 3.566 ? . 3_443
C(26) H(17) 3.063 ? . 3_443
C(26) H(23) 3.084 ? . 1_545
C(26) H(25) 2.041 ? . .
C(26) H(26) 2.039 ? . .
C(26) H(27) 2.037 ? . .
C(26) H(28) 2.010 ? . .
C(15) H(5) 3.466 ? . 3_453
C(15) H(15) 2.033 ? . .
C(15) H(17) 2.045 ? . .
C(15) H(18) 3.257 ? . .
C(15) H(19) 3.237 ? . 3_453
C(15) H(30) 3.063 ? . 3_353
C(18) H(4) 3.352 ? . .
C(18) H(15) 3.256 ? . .
C(18) H(15) 3.215 ? . 3_443
C(18) H(16) 3.320 ? . 3_443
C(18) H(17) 3.271 ? . .
C(18) H(18) 2.042 ? . .
C(18) H(22) 3.189 ? . 3_343
C(18) H(30) 3.348 ? . 3_353
C(29) H(5) 2.913 ? . 1_455
C(29) H(28) 2.596 ? . .
C(25) H(2) 3.027 ? . 2_443
C(25) H(6) 3.161 ? . 2_443
C(25) H(9) 3.298 ? . 2_443
C(25) H(12) 3.535 ? . 2_453
C(25) H(17) 3.507 ? . 3_443
C(25) H(23) 3.026 ? . 1_545
C(25) H(28) 2.596 ? . .
C(23) H(17) 3.468 ? . 3_453
C(23) H(21) 3.255 ? . .
C(23) H(22) 2.019 ? . .
C(23) H(24) 2.028 ? . .
C(23) H(26) 2.807 ? . 1_565
C(23) H(28) 3.337 ? . 1_565
C(23) H(29) 3.465 ? . 3_353
C(23) H(31) 3.403 ? . 3_353
C(8) H(1) 3.521 ? . .
C(8) H(1) 2.987 ? . 2_553
C(8) H(3) 3.368 ? . 2_453
C(8) H(8) 3.130 ? . .
C(8) H(8) 2.854 ? . 2_453
C(8) H(9) 2.532 ? . .
C(8) H(11) 2.050 ? . .
C(8) H(12) 3.287 ? . .
C(8) H(14) 3.260 ? . .
C(10) H(2) 2.935 ? . 2_553
C(10) H(7) 3.278 ? . 1_565
C(10) H(10) 3.280 ? . .
C(10) H(11) 2.024 ? . .
C(10) H(13) 2.032 ? . .
C(10) H(14) 3.282 ? . .
C(10) H(27) 3.002 ? . 1_565
H(1) Rh(1) 3.158 ? . .
H(1) P(1) 2.591 ? . .
H(1) N(1) 2.053 ? . .
H(1) C(2) 2.051 ? . .
H(1) C(3) 3.124 ? . .
H(1) C(4) 3.151 ? . .
H(1) C(6) 2.070 ? . .
H(1) C(7) 2.734 ? . .
H(1) C(7) 3.262 ? . 2_453
H(1) C(9) 3.248 ? . 2_453
H(1) C(20) 3.547 ? . .
H(1) C(12) 3.405 ? . .
H(1) C(24) 3.091 ? . .
H(1) C(19) 2.722 ? . .
H(1) C(8) 3.521 ? . .
H(1) C(8) 2.987 ? . 2_453
H(1) H(2) 2.543 ? . .
H(1) H(3) 3.572 ? . .
H(1) H(8) 2.800 ? . .
H(1) H(9) 2.409 ? . .
H(1) H(10) 3.199 ? . 2_453
H(1) H(11) 3.571 ? . 2_453
H(1) H(14) 3.438 ? . .
H(1) H(24) 3.084 ? . .
H(2) Rh(1) 2.662 ? . .
H(2) O(1) 2.843 ? . .
H(2) N(1) 3.254 ? . .
H(2) C(1) 2.140 ? . .
H(2) C(3) 2.039 ? . .
H(2) C(4) 3.168 ? . .
H(2) C(5) 2.803 ? . .
H(2) C(6) 2.734 ? . .
H(2) C(9) 3.326 ? . 2_453
H(2) C(11) 3.245 ? . 2_453
H(2) C(25) 3.027 ? . 2_543
H(2) C(10) 2.935 ? . 2_453
H(2) H(1) 2.543 ? . .
H(2) H(3) 3.478 ? . .
H(2) H(6) 2.928 ? . .
H(2) H(7) 2.818 ? . .
H(2) H(8) 2.997 ? . .
H(2) H(9) 2.482 ? . .
H(2) H(12) 3.025 ? . 2_453
H(2) H(13) 3.522 ? . 2_453
H(2) H(25) 2.265 ? . 2_543
H(2) H(26) 3.064 ? . 2_543
H(2) H(27) 3.398 ? . 2_543
H(3) P(1) 3.378 ? . .
H(3) N(1) 2.030 ? . .
H(3) C(1) 2.667 ? . .
H(3) C(2) 2.831 ? . .
H(3) C(3) 2.061 ? . .
H(3) C(5) 2.825 ? . .
H(3) C(6) 2.875 ? . .
H(3) C(9) 3.197 ? . 2_553
H(3) C(20) 3.324 ? . 1_655
H(3) C(21) 3.301 ? . 1_655
H(3) C(8) 3.368 ? . 2_553
H(3) H(1) 3.572 ? . .
H(3) H(2) 3.478 ? . .
H(3) H(4) 1.551 ? . .
H(3) H(5) 2.931 ? . .
H(3) H(6) 2.844 ? . .
H(3) H(8) 2.254 ? . .
H(3) H(9) 3.545 ? . .
H(3) H(10) 2.915 ? . 2_553
H(3) H(11) 2.579 ? . 2_553
H(3) H(14) 3.286 ? . .
H(3) H(20) 2.855 ? . 1_655
H(3) H(21) 2.819 ? . 1_655
H(4) Rh(1) 3.222 ? . .
H(4) P(1) 2.565 ? . .
H(4) N(1) 2.039 ? . .
H(4) C(1) 3.163 ? . .
H(4) C(2) 3.110 ? . .
H(4) C(3) 2.068 ? . .
H(4) C(5) 2.887 ? . .
H(4) C(14) 3.080 ? . .
H(4) C(13) 2.632 ? . .
H(4) C(18) 3.352 ? . .
H(4) H(3) 1.551 ? . .
H(4) H(5) 2.681 ? . .
H(4) H(6) 3.351 ? . .
H(4) H(8) 3.597 ? . .
H(4) H(15) 3.188 ? . .
H(4) H(20) 3.158 ? . 1_655
H(4) H(21) 2.966 ? . 1_655
H(4) H(30) 3.514 ? . 1_655
H(4) H(31) 2.987 ? . 1_655
H(5) Rh(1) 3.456 ? . .
H(5) C(2) 3.352 ? . .
H(5) C(3) 2.037 ? . .
H(5) C(4) 2.728 ? . .
H(5) C(16) 3.294 ? . 3_443
H(5) C(27) 3.090 ? . 1_655
H(5) C(28) 3.057 ? . 1_655
H(5) C(15) 3.466 ? . 3_443
H(5) C(29) 2.913 ? . 1_655
H(5) H(3) 2.931 ? . .
H(5) H(4) 2.681 ? . .
H(5) H(6) 1.551 ? . .
H(5) H(7) 1.551 ? . .
H(5) H(13) 3.371 ? . 1_545
H(5) H(16) 3.428 ? . 3_443
H(5) H(17) 3.150 ? . 3_443
H(5) H(28) 2.882 ? . 1_655
H(5) H(30) 2.306 ? . 1_655
H(5) H(31) 3.072 ? . 1_655
H(6) C(2) 2.928 ? . .
H(6) C(3) 2.039 ? . .
H(6) C(4) 2.944 ? . .
H(6) C(9) 3.534 ? . 2_553
H(6) C(27) 3.560 ? . 1_655
H(6) C(25) 3.161 ? . 2_543
H(6) H(2) 2.928 ? . .
H(6) H(3) 2.844 ? . .
H(6) H(4) 3.351 ? . .
H(6) H(5) 1.551 ? . .
H(6) H(7) 1.551 ? . .
H(6) H(11) 2.937 ? . 2_553
H(6) H(12) 3.053 ? . 1_545
H(6) H(13) 3.577 ? . 1_545
H(6) H(25) 2.595 ? . 2_543
H(6) H(27) 2.874 ? . 2_543
H(6) H(28) 3.487 ? . 1_655
H(7) Rh(1) 2.992 ? . .
H(7) O(1) 2.416 ? . .
H(7) C(2) 2.828 ? . .
H(7) C(3) 2.043 ? . .
H(7) C(4) 3.393 ? . .
H(7) C(16) 3.278 ? . 3_443
H(7) C(11) 3.455 ? . 1_545
H(7) C(26) 3.459 ? . .
H(7) C(10) 3.278 ? . 1_545
H(7) H(2) 2.818 ? . .
H(7) H(5) 1.551 ? . .
H(7) H(6) 1.551 ? . .
H(7) H(12) 2.638 ? . 1_545
H(7) H(13) 2.967 ? . 1_545
H(7) H(16) 3.541 ? . 3_443
H(7) H(17) 2.705 ? . 3_443
H(7) H(25) 3.044 ? . 2_543
H(7) H(27) 3.473 ? . .
H(8) N(1) 2.611 ? . .
H(8) C(1) 2.043 ? . .
H(8) C(2) 2.756 ? . .
H(8) C(3) 3.060 ? . .
H(8) C(4) 2.695 ? . .
H(8) C(7) 2.030 ? . .
H(8) C(9) 3.241 ? . 2_553
H(8) C(12) 2.717 ? . .
H(8) C(8) 3.130 ? . .
H(8) C(8) 2.854 ? . 2_553
H(8) H(1) 2.800 ? . .
H(8) H(2) 2.997 ? . .
H(8) H(3) 2.254 ? . .
H(8) H(4) 3.597 ? . .
H(8) H(9) 1.551 ? . .
H(8) H(10) 3.344 ? . .
H(8) H(10) 2.552 ? . 2_553
H(8) H(11) 3.254 ? . 2_553
H(8) H(14) 2.653 ? . .
H(8) H(26) 3.556 ? . 2_543
H(8) H(27) 3.449 ? . 2_543
H(9) N(1) 3.326 ? . .
H(9) C(1) 2.048 ? . .
H(9) C(2) 2.625 ? . .
H(9) C(3) 3.542 ? . .
H(9) C(7) 2.033 ? . .
H(9) C(12) 3.289 ? . .
H(9) C(12) 3.556 ? . 2_453
H(9) C(25) 3.298 ? . 2_543
H(9) C(8) 2.532 ? . .
H(9) H(1) 2.409 ? . .
H(9) H(2) 2.482 ? . .
H(9) H(3) 3.545 ? . .
H(9) H(8) 1.551 ? . .
H(9) H(10) 2.331 ? . .
H(9) H(14) 3.580 ? . .
H(9) H(25) 3.214 ? . 2_543
H(9) H(26) 2.789 ? . 2_543
H(9) H(27) 3.374 ? . 2_543
H(10) C(6) 2.671 ? . .
H(10) C(6) 3.401 ? . 2_453
H(10) C(7) 2.038 ? . .
H(10) C(9) 2.056 ? . .
H(10) C(20) 3.066 ? . 2_553
H(10) C(12) 3.263 ? . .
H(10) C(12) 3.448 ? . 2_453
H(10) C(21) 3.172 ? . 2_553
H(10) C(19) 3.515 ? . 2_553
H(10) C(10) 3.280 ? . .
H(10) H(1) 3.199 ? . 2_553
H(10) H(3) 2.915 ? . 2_453
H(10) H(8) 3.344 ? . .
H(10) H(8) 2.552 ? . 2_453
H(10) H(9) 2.331 ? . .
H(10) H(11) 2.352 ? . .
H(10) H(14) 3.114 ? . 2_453
H(10) H(20) 3.233 ? . 2_553
H(10) H(21) 3.419 ? . 2_553
H(11) Rh(1) 3.233 ? . 2_553
H(11) O(1) 3.443 ? . 2_553
H(11) O(2) 3.390 ? . 2_553
H(11) C(4) 3.436 ? . 2_453
H(11) C(5) 3.580 ? . 2_453
H(11) C(7) 3.272 ? . .
H(11) C(11) 3.242 ? . .
H(11) C(20) 3.525 ? . 2_553
H(11) C(8) 2.050 ? . .
H(11) C(10) 2.024 ? . .
H(11) H(1) 3.571 ? . 2_553
H(11) H(3) 2.579 ? . 2_453
H(11) H(6) 2.937 ? . 2_453
H(11) H(8) 3.254 ? . 2_453
H(11) H(10) 2.352 ? . .
H(11) H(12) 2.330 ? . .
H(11) H(20) 3.046 ? . 2_553
H(11) H(27) 3.472 ? . 1_565
H(12) O(1) 3.003 ? . 2_553
H(12) C(5) 3.268 ? . 1_565
H(12) C(9) 2.035 ? . .
H(12) C(11) 2.051 ? . .
H(12) C(12) 3.286 ? . .
H(12) C(26) 3.286 ? . 2_553
H(12) C(25) 3.535 ? . 2_553
H(12) C(8) 3.287 ? . .
H(12) H(2) 3.025 ? . 2_553
H(12) H(6) 3.053 ? . 1_565
H(12) H(7) 2.638 ? . 1_565
H(12) H(11) 2.330 ? . .
H(12) H(13) 2.346 ? . .
H(12) H(25) 3.014 ? . 2_553
H(12) H(27) 3.034 ? . 1_565
H(13) C(5) 3.483 ? . 1_565
H(13) C(7) 3.265 ? . .
H(13) C(16) 3.194 ? . 3_453
H(13) C(9) 3.239 ? . .
H(13) C(12) 2.034 ? . .
H(13) C(17) 3.137 ? . 3_453
H(13) C(10) 2.032 ? . .
H(13) H(2) 3.522 ? . 2_553
H(13) H(5) 3.371 ? . 1_565
H(13) H(6) 3.577 ? . 1_565
H(13) H(7) 2.967 ? . 1_565
H(13) H(12) 2.346 ? . .
H(13) H(14) 2.339 ? . .
H(13) H(17) 2.757 ? . 3_453
H(13) H(18) 2.620 ? . 3_453
H(13) H(22) 3.058 ? . 1_655
H(13) H(26) 3.415 ? . 1_665
H(13) H(28) 2.975 ? . 1_665
H(14) N(1) 2.722 ? . .
H(14) C(1) 3.122 ? . .
H(14) C(4) 3.555 ? . .
H(14) C(6) 2.691 ? . .
H(14) C(7) 2.040 ? . .
H(14) C(11) 2.043 ? . .
H(14) C(21) 3.043 ? . 1_655
H(14) C(22) 3.217 ? . 1_655
H(14) C(8) 3.260 ? . .
H(14) C(10) 3.282 ? . .
H(14) H(1) 3.438 ? . .
H(14) H(3) 3.286 ? . .
H(14) H(8) 2.653 ? . .
H(14) H(9) 3.580 ? . .
H(14) H(10) 3.114 ? . 2_553
H(14) H(13) 2.339 ? . .
H(14) H(18) 2.673 ? . 3_453
H(14) H(21) 2.647 ? . 1_655
H(14) H(22) 2.967 ? . 1_655
H(14) H(24) 3.001 ? . .
H(15) P(1) 2.926 ? . .
H(15) N(1) 2.864 ? . .
H(15) C(4) 3.514 ? . .
H(15) C(16) 3.268 ? . .
H(15) C(21) 3.358 ? . 1_655
H(15) C(13) 2.039 ? . .
H(15) C(24) 3.124 ? . .
H(15) C(19) 3.325 ? . .
H(15) C(17) 3.166 ? . 3_453
H(15) C(15) 2.033 ? . .
H(15) C(18) 3.256 ? . .
H(15) C(18) 3.215 ? . 3_453
H(15) H(4) 3.188 ? . .
H(15) H(16) 2.328 ? . .
H(15) H(18) 2.729 ? . 3_453
H(15) H(19) 2.803 ? . 3_453
H(15) H(21) 2.492 ? . 1_655
H(15) H(24) 2.596 ? . .
H(16) Rh(1) 2.927 ? . 3_453
H(16) O(1) 3.307 ? . 3_453
H(16) O(2) 2.778 ? . 3_453
H(16) C(16) 2.041 ? . .
H(16) C(27) 3.488 ? . 3_453
H(16) C(14) 2.029 ? . .
H(16) C(13) 3.266 ? . .
H(16) C(28) 3.144 ? . 3_453
H(16) C(17) 3.256 ? . .
H(16) C(26) 3.566 ? . 3_453
H(16) C(18) 3.320 ? . 3_453
H(16) H(5) 3.428 ? . 3_453
H(16) H(7) 3.541 ? . 3_453
H(16) H(15) 2.328 ? . .
H(16) H(17) 2.348 ? . .
H(16) H(19) 2.557 ? . 3_453
H(16) H(30) 3.504 ? . 3_353
H(17) O(1) 2.960 ? . 3_453
H(17) C(5) 3.346 ? . 3_453
H(17) C(11) 3.243 ? . 3_443
H(17) C(14) 3.269 ? . .
H(17) C(17) 2.038 ? . .
H(17) C(26) 3.063 ? . 3_453
H(17) C(15) 2.045 ? . .
H(17) C(18) 3.271 ? . .
H(17) C(25) 3.507 ? . 3_453
H(17) C(23) 3.468 ? . 3_443
H(17) H(5) 3.150 ? . 3_453
H(17) H(7) 2.705 ? . 3_453
H(17) H(13) 2.757 ? . 3_443
H(17) H(16) 2.348 ? . .
H(17) H(18) 2.338 ? . .
H(17) H(23) 2.695 ? . 3_443
H(17) H(24) 3.196 ? . 3_443
H(17) H(27) 3.209 ? . 3_453
H(18) C(16) 2.032 ? . .
H(18) C(11) 3.140 ? . 3_443
H(18) C(12) 3.154 ? . 3_443
H(18) C(21) 3.508 ? . 3_343
H(18) C(13) 3.271 ? . .
H(18) C(22) 3.200 ? . 3_343
H(18) C(24) 3.391 ? . 3_443
H(18) C(15) 3.257 ? . .
H(18) C(18) 2.042 ? . .
H(18) H(13) 2.620 ? . 3_443
H(18) H(14) 2.673 ? . 3_443
H(18) H(15) 2.729 ? . 3_443
H(18) H(17) 2.338 ? . .
H(18) H(19) 2.342 ? . .
H(18) H(21) 3.059 ? . 3_343
H(18) H(22) 2.413 ? . 3_343
H(18) H(24) 2.519 ? . 3_443
H(19) Rh(1) 3.225 ? . .
H(19) P(1) 2.838 ? . .
H(19) O(2) 2.794 ? . .
H(19) C(16) 3.266 ? . .
H(19) C(14) 3.258 ? . .
H(19) C(14) 3.355 ? . 3_443
H(19) C(13) 2.033 ? . .
H(19) C(22) 3.488 ? . 3_343
H(19) C(17) 2.042 ? . .
H(19) C(15) 3.237 ? . 3_443
H(19) H(15) 2.803 ? . 3_443
H(19) H(16) 2.557 ? . 3_443
H(19) H(18) 2.342 ? . .
H(19) H(21) 3.478 ? . 3_343
H(19) H(22) 2.944 ? . 3_343
H(20) Rh(1) 3.256 ? . .
H(20) P(1) 2.829 ? . .
H(20) O(2) 2.624 ? . .
H(20) C(4) 3.437 ? . 1_455
H(20) C(21) 2.041 ? . .
H(20) C(22) 3.257 ? . .
H(20) C(28) 3.520 ? . .
H(20) C(24) 3.256 ? . .
H(20) C(19) 2.037 ? . .
H(20) H(3) 2.855 ? . 1_455
H(20) H(4) 3.158 ? . 1_455
H(20) H(10) 3.233 ? . 2_453
H(20) H(11) 3.046 ? . 2_453
H(20) H(21) 2.344 ? . .
H(20) H(29) 3.282 ? . 3_353
H(20) H(31) 3.371 ? . .
H(21) N(1) 3.066 ? . 1_455
H(21) C(4) 3.085 ? . 1_455
H(21) C(14) 3.072 ? . 1_455
H(21) C(20) 2.037 ? . .
H(21) C(12) 3.591 ? . 1_455
H(21) C(22) 2.038 ? . .
H(21) C(19) 3.267 ? . .
H(21) C(23) 3.255 ? . .
H(21) H(3) 2.819 ? . 1_455
H(21) H(4) 2.966 ? . 1_455
H(21) H(10) 3.419 ? . 2_453
H(21) H(14) 2.647 ? . 1_455
H(21) H(15) 2.492 ? . 1_455
H(21) H(18) 3.059 ? . 3_353
H(21) H(19) 3.478 ? . 3_353
H(21) H(20) 2.344 ? . .
H(21) H(22) 2.340 ? . .
H(21) H(29) 3.479 ? . 3_353
H(22) C(27) 3.518 ? . 1_565
H(22) C(20) 3.255 ? . .
H(22) C(21) 2.032 ? . .
H(22) C(24) 3.240 ? . .
H(22) C(17) 2.922 ? . 3_353
H(22) C(18) 3.189 ? . 3_353
H(22) C(23) 2.019 ? . .
H(22) H(13) 3.058 ? . 1_455
H(22) H(14) 2.967 ? . 1_455
H(22) H(18) 2.413 ? . 3_353
H(22) H(19) 2.944 ? . 3_353
H(22) H(21) 2.340 ? . .
H(22) H(23) 2.321 ? . .
H(22) H(26) 3.181 ? . 1_565
H(22) H(28) 2.709 ? . 1_565
H(23) C(16) 3.035 ? . 3_453
H(23) C(27) 2.972 ? . 1_565
H(23) C(21) 3.255 ? . .
H(23) C(22) 2.027 ? . .
H(23) C(24) 2.028 ? . .
H(23) C(19) 3.257 ? . .
H(23) C(17) 3.590 ? . 3_453
H(23) C(26) 3.084 ? . 1_565
H(23) C(25) 3.026 ? . 1_565
H(23) H(17) 2.695 ? . 3_453
H(23) H(22) 2.321 ? . .
H(23) H(24) 2.324 ? . .
H(23) H(26) 2.405 ? . 1_565
H(23) H(27) 3.261 ? . 1_565
H(23) H(28) 2.737 ? . 1_565
H(24) P(1) 2.920 ? . .
H(24) N(1) 2.778 ? . .
H(24) C(1) 3.409 ? . .
H(24) C(16) 3.344 ? . 3_453
H(24) C(14) 3.244 ? . .
H(24) C(20) 3.259 ? . .
H(24) C(12) 3.272 ? . .
H(24) C(13) 3.455 ? . .
H(24) C(22) 3.241 ? . .
H(24) C(19) 2.033 ? . .
H(24) C(17) 2.972 ? . 3_453
H(24) C(23) 2.028 ? . .
H(24) H(1) 3.084 ? . .
H(24) H(14) 3.001 ? . .
H(24) H(15) 2.596 ? . .
H(24) H(17) 3.196 ? . 3_453
H(24) H(18) 2.519 ? . 3_453
H(24) H(23) 2.324 ? . .
H(25) O(1) 2.782 ? . .
H(25) C(2) 3.017 ? . 2_443
H(25) C(3) 3.350 ? . 2_443
H(25) C(5) 3.101 ? . 2_443
H(25) C(27) 2.933 ? . .
H(25) C(26) 2.041 ? . .
H(25) H(2) 2.265 ? . 2_443
H(25) H(6) 2.595 ? . 2_443
H(25) H(7) 3.044 ? . 2_443
H(25) H(9) 3.214 ? . 2_443
H(25) H(12) 3.014 ? . 2_453
H(25) H(26) 1.551 ? . .
H(25) H(27) 1.551 ? . .
H(25) H(28) 2.951 ? . .
H(26) O(1) 3.083 ? . .
H(26) C(6) 3.571 ? . 2_443
H(26) C(27) 2.587 ? . .
H(26) C(22) 3.230 ? . 1_545
H(26) C(26) 2.039 ? . .
H(26) C(23) 2.807 ? . 1_545
H(26) H(2) 3.064 ? . 2_443
H(26) H(8) 3.556 ? . 2_443
H(26) H(9) 2.789 ? . 2_443
H(26) H(13) 3.415 ? . 1_445
H(26) H(22) 3.181 ? . 1_545
H(26) H(23) 2.405 ? . 1_545
H(26) H(25) 1.551 ? . .
H(26) H(27) 1.551 ? . .
H(26) H(28) 2.361 ? . .
H(27) O(1) 2.433 ? . .
H(27) C(9) 3.265 ? . 1_545
H(27) C(27) 3.238 ? . .
H(27) C(11) 3.508 ? . 1_545
H(27) C(26) 2.037 ? . .
H(27) C(10) 3.002 ? . 1_545
H(27) H(2) 3.398 ? . 2_443
H(27) H(6) 2.874 ? . 2_443
H(27) H(7) 3.473 ? . .
H(27) H(8) 3.449 ? . 2_443
H(27) H(9) 3.374 ? . 2_443
H(27) H(11) 3.472 ? . 1_545
H(27) H(12) 3.034 ? . 1_545
H(27) H(17) 3.209 ? . 3_443
H(27) H(23) 3.261 ? . 1_545
H(27) H(25) 1.551 ? . .
H(27) H(26) 1.551 ? . .
H(27) H(28) 3.433 ? . .
H(28) O(1) 3.183 ? . .
H(28) O(2) 3.187 ? . .
H(28) C(5) 3.554 ? . 1_455
H(28) C(22) 3.327 ? . 1_545
H(28) C(28) 2.006 ? . .
H(28) C(26) 2.010 ? . .
H(28) C(29) 2.596 ? . .
H(28) C(25) 2.596 ? . .
H(28) C(23) 3.337 ? . 1_545
H(28) H(5) 2.882 ? . 1_455
H(28) H(6) 3.487 ? . 1_455
H(28) H(13) 2.975 ? . 1_445
H(28) H(22) 2.709 ? . 1_545
H(28) H(23) 2.737 ? . 1_545
H(28) H(25) 2.951 ? . .
H(28) H(26) 2.361 ? . .
H(28) H(27) 3.433 ? . .
H(28) H(29) 2.957 ? . .
H(28) H(30) 2.356 ? . .
H(28) H(31) 3.431 ? . .
H(29) O(2) 2.781 ? . .
H(29) C(27) 2.920 ? . .
H(29) C(20) 2.896 ? . 3_343
H(29) C(21) 3.042 ? . 3_343
H(29) C(13) 3.446 ? . 3_343
H(29) C(22) 3.326 ? . 3_343
H(29) C(28) 2.017 ? . .
H(29) C(24) 3.336 ? . 3_343
H(29) C(19) 3.046 ? . 3_343
H(29) C(23) 3.465 ? . 3_343
H(29) H(20) 3.282 ? . 3_343
H(29) H(21) 3.479 ? . 3_343
H(29) H(28) 2.957 ? . .
H(29) H(30) 1.551 ? . .
H(29) H(31) 1.551 ? . .
H(30) O(2) 3.085 ? . .
H(30) C(5) 3.254 ? . 1_455
H(30) C(16) 3.124 ? . 3_343
H(30) C(27) 2.574 ? . .
H(30) C(14) 3.152 ? . 3_343
H(30) C(13) 3.308 ? . 3_343
H(30) C(28) 2.011 ? . .
H(30) C(17) 3.249 ? . 3_343
H(30) C(15) 3.063 ? . 3_343
H(30) C(18) 3.348 ? . 3_343
H(30) H(4) 3.514 ? . 1_455
H(30) H(5) 2.306 ? . 1_455
H(30) H(16) 3.504 ? . 3_343
H(30) H(28) 2.356 ? . .
H(30) H(29) 1.551 ? . .
H(30) H(31) 1.551 ? . .
H(31) O(2) 2.435 ? . .
H(31) C(27) 3.225 ? . .
H(31) C(28) 2.015 ? . .
H(31) C(24) 3.513 ? . 3_343
H(31) C(23) 3.403 ? . 3_343
H(31) H(4) 2.987 ? . 1_455
H(31) H(5) 3.072 ? . 1_455
H(31) H(20) 3.371 ? . .
H(31) H(28) 3.431 ? . .
H(31) H(29) 1.551 ? . .
H(31) H(30) 1.551 ? . .

loop_
_geom_torsion_atom_site_label_1
_geom_torsion_atom_site_label_2
_geom_torsion_atom_site_label_3
_geom_torsion_atom_site_label_4
_geom_torsion
_geom_torsion_publ_flag
_geom_torsion_site_symmetry_1
_geom_torsion_site_symmetry_2
_geom_torsion_site_symmetry_3
_geom_torsion_site_symmetry_4
P(1) Rh(1) O(1) C(26) -151.9(5) ? . . . .
O(1) Rh(1) P(1) N(1) -22.7(7) ? . . . .
O(1) Rh(1) P(1) C(13) -137.8(6) ? . . . .
O(1) Rh(1) P(1) C(19) 92.7(7) ? . . . .
P(1) Rh(1) O(2) C(28) 174.7(3) ? . . . .
O(2) Rh(1) P(1) N(1) -178.29(15) ? . . . .
O(2) Rh(1) P(1) C(13) 66.57(19) ? . . . .
O(2) Rh(1) P(1) C(19) -62.92(18) ? . . . .
P(1) Rh(1) C(2) C(1) -16.8(2) ? . . . .
P(1) Rh(1) C(2) C(3) 86.5(2) ? . . . .
C(2) Rh(1) P(1) N(1) -17.97(17) ? . . . .
C(2) Rh(1) P(1) C(13) -133.1(2) ? . . . .
C(2) Rh(1) P(1) C(19) 97.40(19) ? . . . .
P(1) Rh(1) C(3) C(2) -88.0(2) ? . . . .
P(1) Rh(1) C(3) C(4) 12.6(2) ? . . . .
P(1) Rh(1) C(3) C(5) 149.8(3) ? . . . .
C(3) Rh(1) P(1) N(1) 21.43(17) ? . . . .
C(3) Rh(1) P(1) C(13) -93.7(2) ? . . . .
C(3) Rh(1) P(1) C(19) 136.81(19) ? . . . .
O(1) Rh(1) O(2) C(28) -2.1(3) ? . . . .
O(2) Rh(1) O(1) C(26) 3.9(3) ? . . . .
O(1) Rh(1) C(2) C(1) 162.5(3) ? . . . .
O(1) Rh(1) C(2) C(3) -94.1(2) ? . . . .
C(2) Rh(1) O(1) C(26) -156.6(3) ? . . . .
O(1) Rh(1) C(3) C(2) 86.6(2) ? . . . .
O(1) Rh(1) C(3) C(4) -172.8(2) ? . . . .
O(1) Rh(1) C(3) C(5) -35.6(3) ? . . . .
C(3) Rh(1) O(1) C(26) 164.4(3) ? . . . .
O(2) Rh(1) C(2) C(1) 74.4(5) ? . . . .
O(2) Rh(1) C(2) C(3) 177.7(3) ? . . . .
C(2) Rh(1) O(2) C(28) 86.0(5) ? . . . .
O(2) Rh(1) C(3) C(2) -177.7(3) ? . . . .
O(2) Rh(1) C(3) C(4) -77.1(5) ? . . . .
O(2) Rh(1) C(3) C(5) 60.1(5) ? . . . .
C(3) Rh(1) O(2) C(28) -98.2(5) ? . . . .
C(2) Rh(1) C(3) C(4) 100.6(3) ? . . . .
C(2) Rh(1) C(3) C(5) -122.2(4) ? . . . .
C(3) Rh(1) C(2) C(1) -103.4(3) ? . . . .
Rh(1) P(1) N(1) C(1) 50.3(2) ? . . . .
Rh(1) P(1) N(1) C(4) -53.9(2) ? . . . .
Rh(1) P(1) C(13) C(14) 153.8(3) ? . . . .
Rh(1) P(1) C(13) C(18) -27.5(4) ? . . . .
Rh(1) P(1) C(19) C(20) 35.6(3) ? . . . .
Rh(1) P(1) C(19) C(24) -147.4(3) ? . . . .
N(1) P(1) C(13) C(14) 39.7(4) ? . . . .
N(1) P(1) C(13) C(18) -141.5(3) ? . . . .
C(13) P(1) N(1) C(1) 176.9(2) ? . . . .
C(13) P(1) N(1) C(4) 72.7(2) ? . . . .
N(1) P(1) C(19) C(20) 149.5(3) ? . . . .
N(1) P(1) C(19) C(24) -33.5(4) ? . . . .
C(19) P(1) N(1) C(1) -75.5(2) ? . . . .
C(19) P(1) N(1) C(4) -179.7(2) ? . . . .
C(13) P(1) C(19) C(20) -101.6(3) ? . . . .
C(13) P(1) C(19) C(24) 75.4(3) ? . . . .
C(19) P(1) C(13) C(14) -69.5(4) ? . . . .
C(19) P(1) C(13) C(18) 109.2(3) ? . . . .
Rh(1) O(1) C(26) C(27) -3.7(6) ? . . . .
Rh(1) O(1) C(26) C(25) 176.3(2) ? . . . .
Rh(1) O(2) C(28) C(27) 0.1(4) ? . . . .
Rh(1) O(2) C(28) C(29) 179.6(2) ? . . . .
P(1) N(1) C(1) C(2) -65.1(3) ? . . . .
P(1) N(1) C(1) C(6) 175.0(2) ? . . . .
P(1) N(1) C(4) C(3) 66.9(3) ? . . . .
C(1) N(1) C(4) C(3) -37.5(3) ? . . . .
C(4) N(1) C(1) C(2) 38.7(3) ? . . . .
C(4) N(1) C(1) C(6) -81.2(3) ? . . . .
N(1) C(1) C(2) Rh(1) 52.3(3) ? . . . .
N(1) C(1) C(2) C(3) -26.2(4) ? . . . .
N(1) C(1) C(6) C(7) -74.8(4) ? . . . .
C(2) C(1) C(6) C(7) 170.7(3) ? . . . .
C(6) C(1) C(2) Rh(1) 172.7(3) ? . . . .
C(6) C(1) C(2) C(3) 94.2(4) ? . . . .
Rh(1) C(2) C(3) C(4) -105.5(3) ? . . . .
Rh(1) C(2) C(3) C(5) 104.5(4) ? . . . .
C(1) C(2) C(3) Rh(1) 108.3(3) ? . . . .
C(1) C(2) C(3) C(4) 2.8(4) ? . . . .
C(1) C(2) C(3) C(5) -147.2(4) ? . . . .
Rh(1) C(3) C(4) N(1) -50.0(3) ? . . . .
C(2) C(3) C(4) N(1) 22.2(4) ? . . . .
C(5) C(3) C(4) N(1) 175.1(3) ? . . . .
C(1) C(6) C(7) C(12) 66.3(6) ? . . . .
C(1) C(6) C(7) C(8) -114.8(4) ? . . . .
C(6) C(7) C(12) C(11) 179.3(4) ? . . . .
C(6) C(7) C(8) C(9) -178.0(4) ? . . . .
C(12) C(7) C(8) C(9) 0.9(7) ? . . . .
C(8) C(7) C(12) C(11) 0.4(7) ? . . . .
C(17) C(16) C(15) C(14) -0.6(7) ? . . . .
C(15) C(16) C(17) C(18) 1.4(7) ? . . . .
C(8) C(9) C(10) C(11) 1.5(7) ? . . . .
C(10) C(9) C(8) C(7) -1.9(7) ? . . . .
C(28) C(27) C(26) O(1) 0.5(7) ? . . . .
C(28) C(27) C(26) C(25) -179.5(4) ? . . . .
C(26) C(27) C(28) O(2) 1.5(7) ? . . . .
C(26) C(27) C(28) C(29) -177.9(4) ? . . . .
C(12) C(11) C(10) C(9) -0.1(6) ? . . . .
C(10) C(11) C(12) C(7) -0.8(8) ? . . . .
C(13) C(14) C(15) C(16) -0.5(7) ? . . . .
C(15) C(14) C(13) P(1) 179.5(3) ? . . . .
C(15) C(14) C(13) C(18) 0.8(6) ? . . . .
C(21) C(20) C(19) P(1) 175.9(3) ? . . . .
C(21) C(20) C(19) C(24) -1.2(6) ? . . . .
C(19) C(20) C(21) C(22) 0.8(7) ? . . . .
C(20) C(21) C(22) C(23) -0.3(5) ? . . . .
P(1) C(13) C(18) C(17) -178.7(3) ? . . . .
C(14) C(13) C(18) C(17) 0.1(5) ? . . . .
C(21) C(22) C(23) C(24) 0.2(6) ? . . . .
C(19) C(24) C(23) C(22) -0.6(7) ? . . . .
C(23) C(24) C(19) P(1) -175.9(3) ? . . . .
C(23) C(24) C(19) C(20) 1.1(6) ? . . . .
C(16) C(17) C(18) C(13) -1.2(6) ? . . . .
